data_4334022
loop_
_publ_author_name
'Nicoline Cloete'
'Hendrik G. Visser'
'Ilana Engelbrecht'
'Matthew J. Overett'
'William F. Gabrielli'
'Andreas Roodt'

_publ_contact_author_address
;
Department of Chemistry
University of the Free State
P.O. Box 339
Bloemfontein
9300
South Africa
;
_publ_contact_author_email EngelbrechtI@ufs.ac.za
_publ_contact_author_name 'Engelbrecht, Ilana'
_publ_section_title
;
 Ethylene Tri- and Tetramerization: a Steric Parameter Selectivity Switch
 from X-ray Crystallography and Computational Analysis
;
_journal_name_full 'Inorganic Chemistry'
_journal_page_first 2268
_journal_page_last 2270
_journal_paper_doi 10.1021/ic302578a
_journal_volume 52
_journal_year 2013
_chemical_formula_moiety 'C29 H31 Cl4 Cr N P2, 2(C7 H8), C5 H14 N '
_chemical_formula_sum 'C48 H61 Cl4 Cr N2 P2'
_chemical_formula_weight 921.73
_space_group_IT_number 2
_symmetry_cell_setting triclinic
_symmetry_space_group_name_Hall '-P 1'
_symmetry_space_group_name_H-M 'P -1'
_atom_sites_solution_hydrogens geom
_atom_sites_solution_primary direct
_atom_sites_solution_secondary difmap
_audit_creation_date 2012-09-03T11:44:26-00:00
_audit_creation_method 'WinGX routine CIF_UPDATE'
_cell_angle_alpha 94.22(2)
_cell_angle_beta 115.03(3)
_cell_angle_gamma 90.77(3)
_cell_formula_units_Z 2
_cell_length_a 12.791(3)
_cell_length_b 13.683(2)
_cell_length_c 14.921(3)
_cell_measurement_reflns_used 8502
_cell_measurement_temperature 100(2)
_cell_measurement_theta_max 28.45
_cell_measurement_theta_min 1.14
_cell_volume 2356.9(10)
_computing_cell_refinement 'Saint-Plus (Bruker, 2004)'
_computing_data_collection 'APEX2 (Bruker, 2005)'
_computing_data_reduction 'SAINT-Plus and XPREP (Bruker, 2004)'
_computing_molecular_graphics 'DIAMOND 3.0c (Brandenburg & Putz, 2004)'
_computing_publication_material 'WinGX (Farrugia, 1999)'
_computing_structure_refinement 'SHELXL-97 (Sheldrick, 1997)'
_computing_structure_solution 'SIR97 (Altomare et al., 1999)'
_diffrn_ambient_temperature 100(2)
_diffrn_measured_fraction_theta_full 0.988
_diffrn_measured_fraction_theta_max 0.988
_diffrn_measurement_device_type 'Bruker APEX-II CCD'
_diffrn_measurement_method '\f and \w scans'
_diffrn_radiation_monochromator graphite
_diffrn_radiation_type MoK\a
_diffrn_radiation_wavelength 0.71073
_diffrn_reflns_av_R_equivalents 0.0524
_diffrn_reflns_av_unetI/netI 0.0668
_diffrn_reflns_limit_h_max 17
_diffrn_reflns_limit_h_min -17
_diffrn_reflns_limit_k_max 18
_diffrn_reflns_limit_k_min -18
_diffrn_reflns_limit_l_max 19
_diffrn_reflns_limit_l_min -19
_diffrn_reflns_number 38057
_diffrn_reflns_theta_full 28.45
_diffrn_reflns_theta_max 28.45
_diffrn_reflns_theta_min 1.76
_exptl_absorpt_coefficient_mu 0.572
_exptl_absorpt_correction_T_max 0.9345
_exptl_absorpt_correction_T_min 0.8821
_exptl_absorpt_correction_type multi-scan
_exptl_absorpt_process_details
;
SADABS (Bruker, 2004)
;
_exptl_crystal_colour purple
_exptl_crystal_density_diffrn 1.299
_exptl_crystal_description cuboid
_exptl_crystal_F_000 970
_exptl_crystal_size_max 0.45
_exptl_crystal_size_mid 0.25
_exptl_crystal_size_min 0.24
_refine_diff_density_max 0.602
_refine_diff_density_min -0.541
_refine_diff_density_rms 0.08
_refine_ls_extinction_method none
_refine_ls_goodness_of_fit_ref 1.016
_refine_ls_hydrogen_treatment mixed
_refine_ls_matrix_type full
_refine_ls_number_parameters 527
_refine_ls_number_reflns 11740
_refine_ls_number_restraints 42
_refine_ls_restrained_S_all 1.015
_refine_ls_R_factor_all 0.0746
_refine_ls_R_factor_gt 0.0446
_refine_ls_shift/su_max 0
_refine_ls_shift/su_mean 0
_refine_ls_structure_factor_coef Fsqd
_refine_ls_weighting_details 'calc w=1/[\s^2^(Fo^2^)+(0.0485P)^2^+1.1326P] where P=(Fo^2^+2Fc^2^)/3'
_refine_ls_weighting_scheme calc
_refine_ls_wR_factor_ref 0.115
_reflns_number_gt 8397
_reflns_number_total 11740
_reflns_threshold_expression >2\s(I)
_cod_data_source_file ic302578a_si_001_1.cif
_cod_data_source_block pm
_cod_database_code 4334022

loop_
_symmetry_equiv_pos_as_xyz
'x, y, z'
'-x, -y, -z'

loop_
_atom_site_label
_atom_site_fract_x
_atom_site_fract_y
_atom_site_fract_z
_atom_site_U_iso_or_equiv
_atom_site_adp_type
_atom_site_calc_flag
_atom_site_refinement_flags
_atom_site_occupancy
_atom_site_type_symbol
Cl1 0.25195(5) 0.44396(4) 0.27121(4) 0.01890(12) Uani d . 1 Cl
Cl2 0.21445(5) 0.49104(4) 0.04681(4) 0.01864(12) Uani d . 1 Cl
Cl3 0.01679(4) 0.33888(4) 0.09060(4) 0.01977(13) Uani d . 1 Cl
Cl4 0.18323(5) 0.25412(4) -0.01965(4) 0.01893(12) Uani d . 1 Cl
Cr1 0.21294(3) 0.34964(3) 0.12421(3) 0.01462(9) Uani d . 1 Cr
P1 0.42192(5) 0.32251(4) 0.19155(4) 0.01449(12) Uani d . 1 P
C11 0.49573(19) 0.31419(16) 0.11089(17) 0.0174(5) Uani d . 1 C
C12 0.6014(2) 0.27044(17) 0.13729(18) 0.0221(5) Uani d . 1 C
H12 0.6335 0.2396 0.1958 0.027 Uiso calc R 1 H
C13 0.6587(2) 0.27267(18) 0.0766(2) 0.0262(6) Uani d . 1 C
H13 0.7285 0.2425 0.0942 0.031 Uiso calc R 1 H
C14 0.6125(2) 0.31940(19) -0.00981(19) 0.0272(6) Uani d . 1 C
H14 0.6513 0.321 -0.0502 0.033 Uiso calc R 1 H
C15 0.5084(2) 0.36370(19) -0.03598(19) 0.0282(6) Uani d . 1 C
H15 0.4777 0.3959 -0.0937 0.034 Uiso calc R 1 H
C16 0.4495(2) 0.36033(18) 0.02343(18) 0.0220(5) Uani d . 1 C
H16 0.3787 0.3891 0.0046 0.026 Uiso calc R 1 H
C21 0.52684(18) 0.39320(16) 0.30161(16) 0.0165(5) Uani d . 1 C
C22 0.52313(18) 0.38579(17) 0.39334(16) 0.0178(5) Uani d . 1 C
H22 0.4675 0.3443 0.3975 0.021 Uiso calc R 1 H
C23 0.60164(19) 0.43980(17) 0.47789(17) 0.0204(5) Uani d . 1 C
H23 0.5997 0.4336 0.5388 0.025 Uiso calc R 1 H
C24 0.6831(2) 0.50305(19) 0.47131(18) 0.0251(5) Uani d . 1 C
H24 0.7356 0.5396 0.528 0.03 Uiso calc R 1 H
C25 0.6866(2) 0.51211(19) 0.38142(19) 0.0273(6) Uani d . 1 C
H25 0.7412 0.555 0.3775 0.033 Uiso calc R 1 H
C26 0.60893(19) 0.45729(17) 0.29645(18) 0.0209(5) Uani d . 1 C
H26 0.6119 0.4635 0.2359 0.025 Uiso calc R 1 H
P2 0.26586(5) 0.19415(4) 0.20686(4) 0.01597(13) Uani d . 1 P
C31 0.21534(19) 0.07531(16) 0.13756(16) 0.0183(5) Uani d . 1 C
C32 0.2576(2) 0.04184(18) 0.06931(18) 0.0237(5) Uani d . 1 C
H32 0.3133 0.0797 0.0611 0.028 Uiso calc R 1 H
C33 0.2172(2) -0.04735(19) 0.0137(2) 0.0333(6) Uani d . 1 C
H33 0.2471 -0.07 -0.0306 0.04 Uiso calc R 1 H
C34 0.1331(3) -0.1024(2) 0.0239(2) 0.0387(7) Uani d . 1 C
H34 0.1063 -0.1623 -0.0134 0.046 Uiso calc R 1 H
C35 0.0880(2) -0.0695(2) 0.0891(2) 0.0379(7) Uani d . 1 C
H35 0.0301 -0.1066 0.095 0.046 Uiso calc R 1 H
C36 0.1292(2) 0.01946(19) 0.14598(19) 0.0270(6) Uani d . 1 C
H36 0.0988 0.0417 0.19 0.032 Uiso calc R 1 H
C41 0.2587(2) 0.17398(18) 0.32396(18) 0.0222(5) Uani d . 1 C
C42 0.2038(2) 0.2402(2) 0.3627(2) 0.0304(6) Uani d . 1 C
H42 0.1698 0.2941 0.3288 0.036 Uiso calc R 1 H
C43 0.1998(3) 0.2256(2) 0.4522(2) 0.0442(8) Uani d . 1 C
H43 0.1632 0.2697 0.4784 0.053 Uiso calc R 1 H
C44 0.2499(3) 0.1461(2) 0.5025(2) 0.0460(9) Uani d . 1 C
H44 0.2481 0.1377 0.5631 0.055 Uiso calc R 1 H
C45 0.3027(2) 0.0788(2) 0.4642(2) 0.0383(7) Uani d . 1 C
H45 0.3356 0.0248 0.4984 0.046 Uiso calc R 1 H
C46 0.3062(2) 0.0923(2) 0.37413(19) 0.0283(6) Uani d . 1 C
H46 0.3405 0.0465 0.3473 0.034 Uiso calc R 1 H
N1 0.40844(15) 0.21128(13) 0.23106(13) 0.0157(4) Uani d . 1 n
C1 0.50518(19) 0.16093(17) 0.30556(17) 0.0206(5) Uani d . 1 C
H1A 0.4964 0.165 0.3672 0.025 Uiso calc R 1 H
H1B 0.5771 0.1962 0.3184 0.025 Uiso calc R 1 H
C2 0.5144(2) 0.05401(18) 0.27623(18) 0.0235(5) Uani d . 1 C
H2A 0.5622 0.0231 0.3356 0.028 Uiso calc R 1 H
H2B 0.438 0.0219 0.2493 0.028 Uiso calc R 1 H
C3 0.5640(2) 0.03665(18) 0.20150(18) 0.0243(5) Uani d . 1 C
H3A 0.6437 0.0621 0.2309 0.029 Uiso calc R 1 H
H3B 0.5214 0.0728 0.1446 0.029 Uiso calc R 1 H
C4 0.5599(2) -0.07145(19) 0.1663(2) 0.0304(6) Uani d . 1 C
H4A 0.5988 -0.1083 0.2235 0.036 Uiso calc R 1 H
H4B 0.48 -0.096 0.1333 0.036 Uiso calc R 1 H
C5 0.6162(2) -0.0882(2) 0.0957(2) 0.0369(7) Uani d . 1 C
H5A 0.5805 -0.0494 0.0405 0.055 Uiso calc R 1 H
H5B 0.607 -0.1563 0.0721 0.055 Uiso calc R 1 H
H5C 0.697 -0.0694 0.1299 0.055 Uiso calc R 1 H
N1S -0.03543(17) 0.40766(16) -0.12828(15) 0.0208(4) Uani d D 1 n
C11S -0.0926(2) 0.32976(18) -0.21016(18) 0.0233(5) Uani d . 1 C
H11A -0.045 0.2733 -0.1984 0.028 Uiso calc R 1 H
H11B -0.1006 0.3536 -0.2723 0.028 Uiso calc R 1 H
C12S -0.2098(2) 0.29941(18) -0.21813(19) 0.0245(5) Uani d . 1 C
H12A -0.2544 0.3572 -0.2233 0.029 Uiso calc R 1 H
H12B -0.2008 0.2704 -0.158 0.029 Uiso calc R 1 H
C13S -0.2758(2) 0.2266(2) -0.3067(2) 0.0322(6) Uani d . 1 C
H13A -0.2304 0.1694 -0.3024 0.039 Uiso calc R 1 H
H13B -0.2865 0.2562 -0.3669 0.039 Uiso calc R 1 H
C14S -0.3929(3) 0.1941(2) -0.3136(3) 0.0482(8) Uani d . 1 C
H14A -0.428 0.1441 -0.3686 0.058 Uiso calc R 1 H
H14B -0.3818 0.1644 -0.2533 0.058 Uiso calc R 1 H
C15S -0.4755(3) 0.2760(3) -0.3278(3) 0.0584(10) Uani d . 1 C
H15A -0.4418 0.3259 -0.2737 0.088 Uiso calc R 1 H
H15B -0.5467 0.2503 -0.3297 0.088 Uiso calc R 1 H
H15C -0.4905 0.3036 -0.3891 0.088 Uiso calc R 1 H
C10S 0.2148(3) 0.2616(2) 0.7417(2) 0.0453(8) Uani d D 1 C
H10A 0.1751 0.2076 0.6936 0.068 Uiso calc R 1 H
H10B 0.2252 0.2454 0.8063 0.068 Uiso calc R 1 H
H10C 0.2889 0.2746 0.7419 0.068 Uiso calc R 1 H
C1S 0.1451(2) 0.3508(2) 0.71533(19) 0.0275(6) Uani d D 1 C
C2S 0.1721(2) 0.4325(2) 0.78337(19) 0.0298(6) Uani d D 1 C
H2S 0.2332 0.4313 0.8457 0.036 Uiso calc R 1 H
C3S 0.1095(2) 0.5151(2) 0.7597(2) 0.0347(7) Uani d D 1 C
H3S 0.128 0.5691 0.8062 0.042 Uiso calc R 1 H
C4S 0.0189(2) 0.5183(2) 0.6667(2) 0.0366(7) Uani d D 1 C
H4S -0.0233 0.5744 0.6505 0.044 Uiso calc R 1 H
C5S -0.0080(2) 0.4383(2) 0.5990(2) 0.0338(7) Uani d D 1 C
H5S -0.0688 0.4401 0.5365 0.041 Uiso calc R 1 H
C6S 0.0539(2) 0.3550(2) 0.62234(19) 0.0299(6) Uani d D 1 C
H6S 0.0346 0.3012 0.5755 0.036 Uiso calc R 1 H
C10T 0.9592(3) 0.0227(3) 0.3097(3) 0.0642(11) Uani d D 1 C
H10D 1.0406 0.038 0.3349 0.096 Uiso calc R 1 H
H10E 0.9241 0.0238 0.2388 0.096 Uiso calc R 1 H
H10F 0.9468 -0.0414 0.3267 0.096 Uiso calc R 1 H
C1T 0.9063(2) 0.0968(3) 0.3544(2) 0.0462(8) Uani d D 1 C
C2T 0.8881(3) 0.1932(3) 0.3239(3) 0.0535(10) Uani d D 1 C
H2T 0.9088 0.2117 0.2747 0.064 Uiso calc R 1 H
C3T 0.8396(3) 0.2590(3) 0.3673(3) 0.0569(10) Uani d D 1 C
H3T 0.8288 0.3222 0.3469 0.068 Uiso calc R 1 H
C4T 0.8067(3) 0.2353(3) 0.4389(3) 0.0540(9) Uani d D 1 C
H4T 0.7733 0.281 0.4667 0.065 Uiso calc R 1 H
C5T 0.8241(2) 0.1419(2) 0.4692(3) 0.0474(8) Uani d D 1 C
H5T 0.8026 0.1242 0.5183 0.057 Uiso calc R 1 H
C6T 0.8731(2) 0.0741(2) 0.4272(2) 0.0420(8) Uani d D 1 C
H6T 0.884 0.0114 0.4488 0.05 Uiso calc R 1 H
H1NA -0.075(3) 0.4612(18) -0.138(3) 0.063 Uiso d D 1 H
H1NB 0.0368(18) 0.423(2) -0.118(3) 0.063 Uiso d D 1 H
H1NC -0.039(3) 0.392(3) -0.0721(18) 0.063 Uiso d D 1 H

loop_
_atom_site_aniso_label
_atom_site_aniso_U_11
_atom_site_aniso_U_22
_atom_site_aniso_U_33
_atom_site_aniso_U_12
_atom_site_aniso_U_13
_atom_site_aniso_U_23
Cl1 0.0234(3) 0.0179(3) 0.0139(3) -0.0003(2) 0.0069(2) -0.0014(2)
Cl2 0.0231(3) 0.0157(3) 0.0171(3) 0.0001(2) 0.0082(2) 0.0035(2)
Cl3 0.0190(2) 0.0193(3) 0.0199(3) -0.0012(2) 0.0074(2) 0.0006(2)
Cl4 0.0236(3) 0.0179(3) 0.0133(3) 0.0003(2) 0.0062(2) -0.0002(2)
Cr1 0.01768(17) 0.01293(19) 0.01162(18) -0.00023(13) 0.00467(14) 0.00121(14)
P1 0.0176(3) 0.0136(3) 0.0115(3) -0.0003(2) 0.0054(2) 0.0011(2)
C11 0.0227(11) 0.0142(12) 0.0161(11) -0.0033(9) 0.0094(9) 0.0005(9)
C12 0.0256(11) 0.0200(13) 0.0213(13) -0.0007(10) 0.0104(10) 0.0030(10)
C13 0.0286(12) 0.0215(13) 0.0322(15) 0.0001(10) 0.0172(11) -0.0021(11)
C14 0.0351(13) 0.0265(14) 0.0275(14) -0.0069(11) 0.0217(12) -0.0036(11)
C15 0.0399(14) 0.0283(15) 0.0202(13) 0.0009(11) 0.0159(11) 0.0064(11)
C16 0.0245(11) 0.0227(13) 0.0188(12) 0.0018(10) 0.0093(10) 0.0023(10)
C21 0.0181(10) 0.0160(12) 0.0141(11) 0.0024(8) 0.0056(9) 0.0018(9)
C22 0.0195(10) 0.0197(12) 0.0137(11) -0.0012(9) 0.0066(9) 0.0013(9)
C23 0.0241(11) 0.0233(13) 0.0133(11) 0.0010(10) 0.0079(9) -0.0020(10)
C24 0.0244(12) 0.0275(14) 0.0176(12) -0.0035(10) 0.0047(10) -0.0058(11)
C25 0.0263(12) 0.0288(15) 0.0246(14) -0.0086(10) 0.0095(11) -0.0006(11)
C26 0.0249(11) 0.0214(13) 0.0156(12) -0.0018(9) 0.0081(9) 0.0009(10)
P2 0.0192(3) 0.0151(3) 0.0128(3) -0.0013(2) 0.0059(2) 0.0020(2)
C31 0.0223(11) 0.0140(12) 0.0132(11) -0.0002(9) 0.0017(9) 0.0052(9)
C32 0.0262(12) 0.0176(13) 0.0216(13) 0.0014(10) 0.0049(10) 0.0000(10)
C33 0.0409(15) 0.0205(14) 0.0273(15) 0.0042(12) 0.0047(12) -0.0042(11)
C34 0.0470(17) 0.0169(14) 0.0305(16) -0.0027(12) -0.0038(13) -0.0006(12)
C35 0.0351(14) 0.0256(15) 0.0364(17) -0.0139(12) -0.0022(12) 0.0144(13)
C36 0.0291(13) 0.0242(14) 0.0225(13) -0.0037(10) 0.0052(10) 0.0086(11)
C41 0.0246(11) 0.0232(13) 0.0172(12) -0.0064(10) 0.0076(10) 0.0024(10)
C42 0.0418(15) 0.0267(15) 0.0318(15) -0.0096(12) 0.0253(13) -0.0005(12)
C43 0.067(2) 0.0386(18) 0.0442(19) -0.0214(16) 0.0435(17) -0.0137(15)
C44 0.066(2) 0.054(2) 0.0189(14) -0.0322(17) 0.0210(15) -0.0050(14)
C45 0.0416(16) 0.0484(19) 0.0192(14) -0.0139(14) 0.0062(12) 0.0128(13)
C46 0.0297(13) 0.0331(15) 0.0222(13) -0.0015(11) 0.0103(11) 0.0082(11)
N1 0.0168(8) 0.0145(10) 0.0141(9) 0.0004(7) 0.0046(7) 0.0029(8)
C1 0.0210(11) 0.0210(13) 0.0176(12) 0.0025(9) 0.0057(9) 0.0048(10)
C2 0.0254(12) 0.0211(13) 0.0209(13) 0.0036(10) 0.0062(10) 0.0064(10)
C3 0.0249(12) 0.0232(13) 0.0223(13) 0.0039(10) 0.0069(10) 0.0062(11)
C4 0.0344(14) 0.0248(14) 0.0327(15) 0.0045(11) 0.0148(12) 0.0026(12)
C5 0.0449(16) 0.0331(17) 0.0321(16) 0.0117(13) 0.0158(13) 0.0004(13)
N1S 0.0212(10) 0.0213(11) 0.0182(11) -0.0004(8) 0.0071(9) -0.0008(9)
C11S 0.0263(12) 0.0229(13) 0.0196(13) 0.0014(10) 0.0093(10) -0.0021(10)
C12S 0.0278(12) 0.0212(13) 0.0238(13) -0.0005(10) 0.0102(10) 0.0034(11)
C13S 0.0351(14) 0.0248(15) 0.0292(15) -0.0047(11) 0.0077(12) -0.0040(12)
C14S 0.0427(17) 0.0372(18) 0.052(2) -0.0132(14) 0.0084(15) 0.0051(16)
C15S 0.0293(16) 0.062(2) 0.074(3) -0.0117(15) 0.0125(16) 0.008(2)
C10S 0.0508(18) 0.052(2) 0.0399(18) 0.0215(16) 0.0238(15) 0.0120(16)
C1S 0.0297(13) 0.0356(16) 0.0254(14) 0.0052(11) 0.0184(11) 0.0097(12)
C2S 0.0279(13) 0.0450(17) 0.0188(13) 0.0036(12) 0.0114(11) 0.0069(12)
C3S 0.0379(15) 0.0357(17) 0.0380(17) -0.0081(12) 0.0247(13) -0.0041(13)
C4S 0.0351(14) 0.0336(17) 0.0462(18) 0.0067(12) 0.0201(14) 0.0168(14)
C5S 0.0257(13) 0.0467(18) 0.0269(15) 0.0002(12) 0.0074(11) 0.0141(13)
C6S 0.0293(13) 0.0396(17) 0.0240(14) -0.0046(12) 0.0151(11) -0.0002(12)
C10T 0.048(2) 0.093(3) 0.049(2) -0.012(2) 0.0189(17) 0.004(2)
C1T 0.0271(14) 0.063(2) 0.0416(19) -0.0070(14) 0.0075(13) 0.0115(17)
C2T 0.0326(16) 0.074(3) 0.042(2) -0.0163(16) 0.0022(14) 0.0223(18)
C3T 0.0294(16) 0.056(2) 0.064(2) -0.0069(15) -0.0023(16) 0.019(2)
C4T 0.0285(15) 0.050(2) 0.067(2) -0.0041(14) 0.0054(16) 0.0031(19)
C5T 0.0330(15) 0.052(2) 0.050(2) -0.0046(14) 0.0107(14) 0.0079(17)
C6T 0.0299(14) 0.0457(19) 0.0452(19) -0.0040(13) 0.0091(13) 0.0170(15)

loop_
_atom_type_symbol
_atom_type_description
_atom_type_scat_dispersion_real
_atom_type_scat_dispersion_imag
_atom_type_scat_source
C C 0.0033 0.0016 'International Tables Vol C Tables 4.2.6.8 and 6.1.1.4'
H H 0 0 'International Tables Vol C Tables 4.2.6.8 and 6.1.1.4'
N N 0.0061 0.0033 'International Tables Vol C Tables 4.2.6.8 and 6.1.1.4'
P P 0.1023 0.0942 'International Tables Vol C Tables 4.2.6.8 and 6.1.1.4'
Cl Cl 0.1484 0.1585 'International Tables Vol C Tables 4.2.6.8 and 6.1.1.4'
Cr Cr 0.3209 0.6236 'International Tables Vol C Tables 4.2.6.8 and 6.1.1.4'

loop_
_geom_angle_atom_site_label_1
_geom_angle_atom_site_label_2
_geom_angle_atom_site_label_3
_geom_angle
Cl4 Cr1 Cl1 177.28(2)
Cl4 Cr1 Cl2 90.22(3)
Cl1 Cr1 Cl2 90.18(3)
Cl4 Cr1 Cl3 92.68(4)
Cl1 Cr1 Cl3 89.92(4)
Cl2 Cr1 Cl3 98.99(4)
Cl4 Cr1 P1 90.15(4)
Cl1 Cr1 P1 87.13(4)
Cl2 Cr1 P1 97.72(4)
Cl3 Cr1 P1 163.03(3)
Cl4 Cr1 P2 85.30(3)
Cl1 Cr1 P2 93.59(3)
Cl2 Cr1 P2 163.82(3)
Cl3 Cr1 P2 96.75(4)
P1 Cr1 P2 66.81(4)
N1 P1 C11 111.48(10)
N1 P1 C21 104.56(10)
C11 P1 C21 102.30(10)
N1 P1 Cr1 93.89(7)
C11 P1 Cr1 120.86(8)
C21 P1 Cr1 122.28(8)
C16 C11 C12 119.0(2)
C16 C11 P1 118.32(17)
C12 C11 P1 122.49(18)
C13 C12 C11 120.3(2)
C13 C12 H12 119.9
C11 C12 H12 119.9
C14 C13 C12 120.4(2)
C14 C13 H13 119.8
C12 C13 H13 119.8
C13 C14 C15 119.7(2)
C13 C14 H14 120.2
C15 C14 H14 120.2
C14 C15 C16 120.3(2)
C14 C15 H15 119.8
C16 C15 H15 119.8
C15 C16 C11 120.3(2)
C15 C16 H16 119.8
C11 C16 H16 119.8
C26 C21 C22 118.9(2)
C26 C21 P1 121.40(18)
C22 C21 P1 119.67(17)
C23 C22 C21 120.5(2)
C23 C22 H22 119.7
C21 C22 H22 119.7
C22 C23 C24 119.7(2)
C22 C23 H23 120.1
C24 C23 H23 120.1
C25 C24 C23 120.4(2)
C25 C24 H24 119.8
C23 C24 H24 119.8
C24 C25 C26 120.2(2)
C24 C25 H25 119.9
C26 C25 H25 119.9
C21 C26 C25 120.3(2)
C21 C26 H26 119.9
C25 C26 H26 119.9
N1 P2 C31 107.50(10)
N1 P2 C41 107.69(10)
C31 P2 C41 101.79(11)
N1 P2 Cr1 92.84(7)
C31 P2 Cr1 121.46(8)
C41 P2 Cr1 123.63(9)
C36 C31 C32 118.8(2)
C36 C31 P2 121.21(19)
C32 C31 P2 119.83(18)
C33 C32 C31 120.5(3)
C33 C32 H32 119.8
C31 C32 H32 119.8
C34 C33 C32 120.0(3)
C34 C33 H33 120
C32 C33 H33 120
C33 C34 C35 120.5(3)
C33 C34 H34 119.7
C35 C34 H34 119.7
C34 C35 C36 119.7(3)
C34 C35 H35 120.1
C36 C35 H35 120.1
C31 C36 C35 120.5(3)
C31 C36 H36 119.8
C35 C36 H36 119.8
C46 C41 C42 119.6(2)
C46 C41 P2 120.8(2)
C42 C41 P2 119.69(19)
C43 C42 C41 119.6(3)
C43 C42 H42 120.2
C41 C42 H42 120.2
C44 C43 C42 120.3(3)
C44 C43 H43 119.8
C42 C43 H43 119.8
C43 C44 C45 120.8(3)
C43 C44 H44 119.6
C45 C44 H44 119.6
C44 C45 C46 119.3(3)
C44 C45 H45 120.3
C46 C45 H45 120.3
C45 C46 C41 120.3(3)
C45 C46 H46 119.8
C41 C46 H46 119.8
C1 N1 P1 124.64(15)
C1 N1 P2 125.03(15)
P1 N1 P2 106.30(10)
N1 C1 C2 115.30(19)
N1 C1 H1A 108.5
C2 C1 H1A 108.5
N1 C1 H1B 108.5
C2 C1 H1B 108.5
H1A C1 H1B 107.5
C3 C2 C1 115.1(2)
C3 C2 H2A 108.5
C1 C2 H2A 108.5
C3 C2 H2B 108.5
C1 C2 H2B 108.5
H2A C2 H2B 107.5
C2 C3 C4 113.1(2)
C2 C3 H3A 109
C4 C3 H3A 109
C2 C3 H3B 109
C4 C3 H3B 109
H3A C3 H3B 107.8
C5 C4 C3 112.4(2)
C5 C4 H4A 109.1
C3 C4 H4A 109.1
C5 C4 H4B 109.1
C3 C4 H4B 109.1
H4A C4 H4B 107.9
C4 C5 H5A 109.5
C4 C5 H5B 109.5
H5A C5 H5B 109.5
C4 C5 H5C 109.5
H5A C5 H5C 109.5
H5B C5 H5C 109.5
C11S N1S H1NA 112(2)
C11S N1S H1NB 113(2)
H1NA N1S H1NB 109(3)
C11S N1S H1NC 111(2)
H1NA N1S H1NC 99(3)
H1NB N1S H1NC 111(3)
N1S C11S C12S 111.1(2)
N1S C11S H11A 109.4
C12S C11S H11A 109.4
N1S C11S H11B 109.4
C12S C11S H11B 109.4
H11A C11S H11B 108
C11S C12S C13S 112.8(2)
C11S C12S H12A 109
C13S C12S H12A 109
C11S C12S H12B 109
C13S C12S H12B 109
H12A C12S H12B 107.8
C12S C13S C14S 112.9(2)
C12S C13S H13A 109
C14S C13S H13A 109
C12S C13S H13B 109
C14S C13S H13B 109
H13A C13S H13B 107.8
C15S C14S C13S 114.3(3)
C15S C14S H14A 108.7
C13S C14S H14A 108.7
C15S C14S H14B 108.7
C13S C14S H14B 108.7
H14A C14S H14B 107.6
C14S C15S H15A 109.5
C14S C15S H15B 109.5
H15A C15S H15B 109.5
C14S C15S H15C 109.5
H15A C15S H15C 109.5
H15B C15S H15C 109.5
C1S C10S H10A 109.5
C1S C10S H10B 109.5
H10A C10S H10B 109.5
C1S C10S H10C 109.5
H10A C10S H10C 109.5
H10B C10S H10C 109.5
C2S C1S C6S 118.3(2)
C2S C1S C10S 120.3(2)
C6S C1S C10S 121.4(3)
C3S C2S C1S 120.8(2)
C3S C2S H2S 119.6
C1S C2S H2S 119.6
C2S C3S C4S 120.3(3)
C2S C3S H3S 119.9
C4S C3S H3S 119.9
C5S C4S C3S 119.4(3)
C5S C4S H4S 120.3
C3S C4S H4S 120.3
C4S C5S C6S 120.7(3)
C4S C5S H5S 119.7
C6S C5S H5S 119.7
C5S C6S C1S 120.6(3)
C5S C6S H6S 119.7
C1S C6S H6S 119.7
C1T C10T H10D 109.5
C1T C10T H10E 109.5
H10D C10T H10E 109.5
C1T C10T H10F 109.5
H10D C10T H10F 109.5
H10E C10T H10F 109.5
C6T C1T C2T 117.1(3)
C6T C1T C10T 121.2(3)
C2T C1T C10T 121.7(3)
C3T C2T C1T 119.7(3)
C3T C2T H2T 120.2
C1T C2T H2T 120.2
C4T C3T C2T 122.5(3)
C4T C3T H3T 118.8
C2T C3T H3T 118.8
C3T C4T C5T 118.3(4)
C3T C4T H4T 120.8
C5T C4T H4T 120.8
C4T C5T C6T 120.5(3)
C4T C5T H5T 119.8
C6T C5T H5T 119.8
C1T C6T C5T 121.9(3)
C1T C6T H6T 119.1
C5T C6T H6T 119.1

loop_
_geom_bond_atom_site_label_1
_geom_bond_atom_site_label_2
_geom_bond_distance
Cl1 Cr1 2.3165(10)
Cl2 Cr1 2.3290(9)
Cl3 Cr1 2.3414(8)
Cl4 Cr1 2.3117(10)
Cr1 P1 2.4701(10)
Cr1 P2 2.4949(10)
P1 N1 1.704(2)
P1 C11 1.816(2)
P1 C21 1.817(2)
C11 C16 1.389(3)
C11 C12 1.395(3)
C12 C13 1.387(3)
C12 H12 0.93
C13 C14 1.381(4)
C13 H13 0.93
C14 C15 1.382(4)
C14 H14 0.93
C15 C16 1.388(3)
C15 H15 0.93
C16 H16 0.93
C21 C26 1.390(3)
C21 C22 1.400(3)
C22 C23 1.385(3)
C22 H22 0.93
C23 C24 1.385(3)
C23 H23 0.93
C24 C25 1.376(4)
C24 H24 0.93
C25 C26 1.390(3)
C25 H25 0.93
C26 H26 0.93
P2 N1 1.7117(19)
P2 C31 1.814(2)
P2 C41 1.828(3)
C31 C36 1.387(3)
C31 C32 1.394(3)
C32 C33 1.384(4)
C32 H32 0.93
C33 C34 1.372(4)
C33 H33 0.93
C34 C35 1.378(4)
C34 H34 0.93
C35 C36 1.390(4)
C35 H35 0.93
C36 H36 0.93
C41 C46 1.391(4)
C41 C42 1.391(4)
C42 C43 1.387(4)
C42 H42 0.93
C43 C44 1.373(5)
C43 H43 0.93
C44 C45 1.377(5)
C44 H44 0.93
C45 C46 1.390(4)
C45 H45 0.93
C46 H46 0.93
N1 C1 1.488(3)
C1 C2 1.517(3)
C1 H1A 0.97
C1 H1B 0.97
C2 C3 1.505(3)
C2 H2A 0.97
C2 H2B 0.97
C3 C4 1.525(4)
C3 H3A 0.97
C3 H3B 0.97
C4 C5 1.514(4)
C4 H4A 0.97
C4 H4B 0.97
C5 H5A 0.96
C5 H5B 0.96
C5 H5C 0.96
N1S C11S 1.482(3)
N1S H1NA 0.879(18)
N1S H1NB 0.887(18)
N1S H1NC 0.900(18)
C11S C12S 1.503(3)
C11S H11A 0.97
C11S H11B 0.97
C12S C13S 1.514(4)
C12S H12A 0.97
C12S H12B 0.97
C13S C14S 1.516(4)
C13S H13A 0.97
C13S H13B 0.97
C14S C15S 1.515(5)
C14S H14A 0.97
C14S H14B 0.97
C15S H15A 0.96
C15S H15B 0.96
C15S H15C 0.96
C10S C1S 1.497(4)
C10S H10A 0.96
C10S H10B 0.96
C10S H10C 0.96
C1S C2S 1.388(4)
C1S C6S 1.390(3)
C2S C3S 1.374(4)
C2S H2S 0.93
C3S C4S 1.386(4)
C3S H3S 0.93
C4S C5S 1.368(4)
C4S H4S 0.93
C5S C6S 1.377(4)
C5S H5S 0.93
C6S H6S 0.93
C10T C1T 1.494(5)
C10T H10D 0.96
C10T H10E 0.96
C10T H10F 0.96
C1T C6T 1.376(4)
C1T C2T 1.417(5)
C2T C3T 1.372(5)
C2T H2T 0.93
C3T C4T 1.362(5)
C3T H3T 0.93
C4T C5T 1.377(4)
C4T H4T 0.93
C5T C6T 1.381(4)
C5T H5T 0.93
C6T H6T 0.93

loop_
_geom_hbond_atom_site_label_D
_geom_hbond_atom_site_label_H
_geom_hbond_atom_site_label_A
_geom_hbond_distance_DH
_geom_hbond_distance_HA
_geom_hbond_distance_DA
_geom_hbond_angle_DHA
_geom_hbond_site_symmetry_A
N1S H1NA Cl1 0.879(18) 2.72(2) 3.483(3) 145(3) 2_565
N1S H1NA Cl2 0.879(18) 2.73(3) 3.292(2) 123(3) 2_565
N1S H1NA Cl3 0.879(18) 2.78(3) 3.461(2) 135(3) 2_565
N1S H1NB Cl2 0.887(18) 2.64(3) 3.277(3) 130(3) .
N1S H1NC Cl3 0.900(18) 2.40(2) 3.259(2) 160(3) .
